data_1506200
loop_
_publ_author_name
'Wong, Ken-Tsung'
'Chao, Teng-Chih'
'Chi, Liang-Chen'
'Chu, Ying-Ying'
'Balaiah, Akula'
'Chiu, Shih-Feng'
'Liu, Yi-Hung'
'Wang, Yu'

_publ_section_title
;
 Syntheses and structures of novel heteroarene-fused coplanar
 pi-conjugated chromophores.
;
_journal_issue 22
_journal_name_full 'Organic letters'
_journal_page_first 5033
_journal_page_last 5036
_journal_paper_doi 10.1021/ol061791y
_journal_volume 8
_journal_year 2006
_chemical_formula_sum 'C52 H38 S2'
_chemical_formula_weight 726.94
_chemical_name_systematic
; 
 ? 
;
_space_group_IT_number 2
_symmetry_cell_setting triclinic
_symmetry_space_group_name_Hall '-P 1'
_symmetry_space_group_name_H-M 'P -1'
_atom_sites_solution_hydrogens geom
_atom_sites_solution_primary direct
_atom_sites_solution_secondary difmap
_audit_creation_method SHELXL-97
_cell_angle_alpha 110.407(2)
_cell_angle_beta 104.026(2)
_cell_angle_gamma 107.311(2)
_cell_formula_units_Z 1
_cell_length_a 9.8963(3)
_cell_length_b 10.7278(5)
_cell_length_c 10.7354(4)
_cell_measurement_reflns_used 17975
_cell_measurement_temperature 295(2)
_cell_measurement_theta_max 27.5
_cell_measurement_theta_min 1
_cell_volume 940.43(7)
_computing_cell_refinement 'HKL Denzo & Scalepack (Otwinowski & Minor)'
_computing_data_collection 'COLLECT (Nonius BV)'
_computing_data_reduction 'HKL Denzo & Scalepack (Otwinowski & Minor)'
_computing_molecular_graphics SHELXTL
_computing_publication_material SHELXTL
_computing_structure_refinement 'SHELXL-97 (Sheldrick, 1997)'
_computing_structure_solution 'SHELXS-97 (Sheldrick, 1990)'
_diffrn_ambient_temperature 295(2)
_diffrn_measured_fraction_theta_full 0.970
_diffrn_measured_fraction_theta_max 0.970
_diffrn_measurement_device_type 'Nonius KappaCCD'
_diffrn_measurement_method CCD
_diffrn_radiation_monochromator graphite
_diffrn_radiation_source 'fine-focus sealed tube'
_diffrn_radiation_type MoK\a
_diffrn_radiation_wavelength 0.71073
_diffrn_reflns_av_R_equivalents 0.0472
_diffrn_reflns_av_sigmaI/netI 0.0656
_diffrn_reflns_limit_h_max 12
_diffrn_reflns_limit_h_min -12
_diffrn_reflns_limit_k_max 13
_diffrn_reflns_limit_k_min -13
_diffrn_reflns_limit_l_max 13
_diffrn_reflns_limit_l_min -13
_diffrn_reflns_number 7074
_diffrn_reflns_theta_full 27.37
_diffrn_reflns_theta_max 27.37
_diffrn_reflns_theta_min 3.35
_exptl_absorpt_coefficient_mu 0.179
_exptl_absorpt_correction_T_max 0.979
_exptl_absorpt_correction_T_min 0.900
_exptl_absorpt_correction_type multi-scan
_exptl_absorpt_process_details
; 
multi-scan from symmetry-related measurements 
 Sortav (Blessing 1995) 
;
_exptl_crystal_density_diffrn 1.284
_exptl_crystal_density_method 'not measured'
_exptl_crystal_F_000 382
_exptl_crystal_size_max 0.25
_exptl_crystal_size_mid 0.20
_exptl_crystal_size_min 0.15
_refine_diff_density_max 0.290
_refine_diff_density_min -0.164
_refine_diff_density_rms 0.038
_refine_ls_extinction_coef 0.026(10)
_refine_ls_extinction_expression Fc^*^=kFc[1+0.001xFc^2^\l^3^/sin(2\q)]^-1/4^
_refine_ls_extinction_method SHELXL
_refine_ls_goodness_of_fit_ref 1.026
_refine_ls_hydrogen_treatment mixed
_refine_ls_matrix_type full
_refine_ls_number_parameters 245
_refine_ls_number_reflns 4128
_refine_ls_number_restraints 0
_refine_ls_restrained_S_all 1.026
_refine_ls_R_factor_all 0.1106
_refine_ls_R_factor_gt 0.0612
_refine_ls_shift/su_max 0.001
_refine_ls_shift/su_mean 0.000
_refine_ls_structure_factor_coef Fsqd
_refine_ls_weighting_details 'calc w=1/[\s^2^(Fo^2^)+(0.0660P)^2^+0.3875P] where P=(Fo^2^+2Fc^2^)/3'
_refine_ls_weighting_scheme calc
_refine_ls_wR_factor_gt 0.1490
_refine_ls_wR_factor_ref 0.1822
_reflns_number_gt 2481
_reflns_number_total 4128
_reflns_threshold_expression >2sigma(I)
_cod_data_source_file ol061791ysi20060720_074059.cif
_cod_data_source_block ic11872
_cod_depositor_comments
;
The following automatic conversions were performed:

'_symmetry_cell_setting' value 'Triclinic' changed to 'triclinic'
according to /home/saulius/struct/CIF-dictionaries/cif_core.dic
dictionary named 'cif_core.dic' version 2.4.1 from 2010-06-29.

Automatic conversion script
Id: cif_fix_values 1715 2011-07-08 13:25:40Z adriana 
;
_cod_original_cell_volume 940.43(6)
_cod_original_sg_symbol_H-M P-1
_cod_database_code 1506200

loop_
_symmetry_equiv_pos_as_xyz
'x, y, z'
'-x, -y, -z'

loop_
_atom_site_label
_atom_site_type_symbol
_atom_site_fract_x
_atom_site_fract_y
_atom_site_fract_z
_atom_site_U_iso_or_equiv
_atom_site_adp_type
_atom_site_occupancy
_atom_site_symmetry_multiplicity
_atom_site_calc_flag
_atom_site_refinement_flags
S1 S 0.44912(9) 0.16769(9) 0.00152(9) 0.0666(3) Uani 1 1 d .
C1 C 0.0426(3) 0.0310(3) -0.1067(3) 0.0574(7) Uani 1 1 d .
H1A H 0.0714 0.0499 -0.1769 0.069 Uiso 1 1 calc R
C2 C 0.1501(3) 0.0452(3) 0.0142(3) 0.0534(6) Uani 1 1 d .
C3 C 0.1076(3) 0.0118(3) 0.1190(3) 0.0538(6) Uani 1 1 d .
C4 C 0.2487(3) 0.0302(3) 0.2371(3) 0.0548(6) Uani 1 1 d .
C5 C 0.3766(3) 0.1017(3) 0.1946(3) 0.0560(7) Uani 1 1 d .
C6 C 0.5422(3) 0.1679(3) 0.2537(3) 0.0621(7) Uani 1 1 d .
C7 C 0.6493(3) 0.1996(4) 0.3846(4) 0.0777(9) Uani 1 1 d .
H7A H 0.6170 0.1805 0.4531 0.093 Uiso 1 1 calc R
C8 C 0.8032(4) 0.2596(5) 0.4114(5) 0.1001(13) Uani 1 1 d .
H8A H 0.8744 0.2801 0.4985 0.120 Uiso 1 1 calc R
C9 C 0.8550(4) 0.2904(5) 0.3120(5) 0.0981(12) Uani 1 1 d .
H9A H 0.9598 0.3292 0.3327 0.118 Uiso 1 1 calc R
C10 C 0.7534(3) 0.2641(4) 0.1831(4) 0.0789(9) Uani 1 1 d .
H10A H 0.7877 0.2847 0.1161 0.095 Uiso 1 1 calc R
C11 C 0.5974(3) 0.2058(3) 0.1560(3) 0.0649(8) Uani 1 1 d .
C12 C 0.3165(3) 0.0995(3) 0.0662(3) 0.0570(7) Uani 1 1 d .
C13 C 0.2607(3) 0.1264(3) 0.3876(3) 0.0547(7) Uani 1 1 d .
C14 C 0.3073(4) 0.2763(4) 0.4363(4) 0.0798(10) Uani 1 1 d .
H14A H 0.3351 0.3180 0.3784 0.096 Uiso 1 1 calc R
C15 C 0.3134(4) 0.3662(4) 0.5699(4) 0.0838(10) Uani 1 1 d .
H15A H 0.3446 0.4662 0.5994 0.101 Uiso 1 1 calc R
C16 C 0.2736(4) 0.3079(4) 0.6586(3) 0.0714(8) Uani 1 1 d .
C17 C 0.2250(4) 0.1587(4) 0.6080(4) 0.0832(10) Uani 1 1 d .
H17A H 0.1953 0.1164 0.6648 0.100 Uiso 1 1 calc R
C18 C 0.2190(4) 0.0697(4) 0.4755(4) 0.0753(9) Uani 1 1 d .
H18A H 0.1860 -0.0305 0.4457 0.090 Uiso 1 1 calc R
C19 C 0.2912(5) 0.4049(4) 0.8095(4) 0.1017(12) Uani 1 1 d .
H19A H 0.2578 0.3449 0.8544 0.153 Uiso 1 1 calc R
H19B H 0.2300 0.4588 0.8036 0.153 Uiso 1 1 calc R
H19C H 0.3970 0.4721 0.8658 0.153 Uiso 1 1 calc R
C20 C 0.2393(3) -0.1220(3) 0.2199(3) 0.0574(7) Uani 1 1 d .
C21 C 0.1048(4) -0.2368(4) 0.1799(5) 0.1079(15) Uani 1 1 d .
H21A H 0.0138 -0.2253 0.1572 0.129 Uiso 1 1 calc R
C22 C 0.0988(4) -0.3702(4) 0.1718(6) 0.1199(17) Uani 1 1 d .
H22A H 0.0044 -0.4451 0.1455 0.144 Uiso 1 1 calc R
C23 C 0.2280(4) -0.3944(4) 0.2016(4) 0.0771(9) Uani 1 1 d .
C24 C 0.3601(4) -0.2815(4) 0.2400(5) 0.0945(12) Uani 1 1 d .
H24A H 0.4506 -0.2941 0.2596 0.113 Uiso 1 1 calc R
C25 C 0.3671(4) -0.1476(4) 0.2516(4) 0.0883(11) Uani 1 1 d .
H25A H 0.4625 -0.0719 0.2822 0.106 Uiso 1 1 calc R
C26 C 0.2233(5) -0.5395(4) 0.1954(5) 0.1092(14) Uani 1 1 d .
H26A H 0.3253 -0.5348 0.2197 0.164 Uiso 1 1 calc R
H26B H 0.1591 -0.6169 0.0998 0.164 Uiso 1 1 calc R
H26C H 0.1825 -0.5585 0.2627 0.164 Uiso 1 1 calc R

loop_
_atom_site_aniso_label
_atom_site_aniso_U_11
_atom_site_aniso_U_22
_atom_site_aniso_U_33
_atom_site_aniso_U_23
_atom_site_aniso_U_13
_atom_site_aniso_U_12
S1 0.0601(5) 0.0786(6) 0.0810(6) 0.0514(4) 0.0346(4) 0.0305(4)
C1 0.0578(15) 0.0739(18) 0.0627(16) 0.0441(15) 0.0293(13) 0.0350(14)
C2 0.0517(14) 0.0619(16) 0.0601(16) 0.0361(13) 0.0249(12) 0.0282(12)
C3 0.0520(14) 0.0646(17) 0.0572(15) 0.0363(13) 0.0230(12) 0.0284(12)
C4 0.0485(14) 0.0666(17) 0.0606(16) 0.0389(14) 0.0209(12) 0.0266(12)
C5 0.0516(14) 0.0649(17) 0.0637(16) 0.0385(14) 0.0244(12) 0.0269(12)
C6 0.0529(15) 0.0645(17) 0.0762(19) 0.0379(15) 0.0251(14) 0.0267(13)
C7 0.0541(17) 0.095(2) 0.083(2) 0.0500(19) 0.0187(15) 0.0247(16)
C8 0.057(2) 0.122(3) 0.112(3) 0.066(3) 0.014(2) 0.026(2)
C9 0.0515(18) 0.118(3) 0.126(3) 0.069(3) 0.030(2) 0.0251(19)
C10 0.0568(18) 0.084(2) 0.106(3) 0.057(2) 0.0325(18) 0.0255(16)
C11 0.0569(16) 0.0657(18) 0.082(2) 0.0422(16) 0.0292(15) 0.0266(13)
C12 0.0548(15) 0.0643(17) 0.0678(17) 0.0400(14) 0.0296(13) 0.0283(13)
C13 0.0500(14) 0.0624(17) 0.0616(16) 0.0368(14) 0.0211(12) 0.0261(12)
C14 0.111(3) 0.081(2) 0.084(2) 0.057(2) 0.049(2) 0.054(2)
C15 0.112(3) 0.073(2) 0.086(2) 0.041(2) 0.043(2) 0.054(2)
C16 0.076(2) 0.075(2) 0.0705(19) 0.0352(17) 0.0313(16) 0.0361(16)
C17 0.102(3) 0.076(2) 0.077(2) 0.0400(18) 0.0476(19) 0.0265(19)
C18 0.087(2) 0.0635(19) 0.075(2) 0.0362(17) 0.0365(17) 0.0222(16)
C19 0.125(3) 0.090(3) 0.099(3) 0.038(2) 0.059(3) 0.051(2)
C20 0.0562(15) 0.0658(17) 0.0604(16) 0.0358(14) 0.0232(13) 0.0295(13)
C21 0.061(2) 0.073(2) 0.177(4) 0.057(3) 0.025(2) 0.0297(18)
C22 0.070(2) 0.068(2) 0.197(5) 0.055(3) 0.023(3) 0.0264(18)
C23 0.078(2) 0.076(2) 0.083(2) 0.0399(18) 0.0269(17) 0.0391(18)
C24 0.079(2) 0.104(3) 0.151(4) 0.088(3) 0.055(2) 0.057(2)
C25 0.0619(19) 0.093(2) 0.140(3) 0.080(2) 0.039(2) 0.0386(18)
C26 0.111(3) 0.081(3) 0.143(4) 0.064(3) 0.031(3) 0.047(2)

loop_
_atom_type_symbol
_atom_type_description
_atom_type_scat_dispersion_real
_atom_type_scat_dispersion_imag
_atom_type_scat_source
C C 0.0033 0.0016 'International Tables Vol C Tables 4.2.6.8 and 6.1.1.4'
H H 0.0000 0.0000 'International Tables Vol C Tables 4.2.6.8 and 6.1.1.4'
S S 0.1246 0.1234 'International Tables Vol C Tables 4.2.6.8 and 6.1.1.4'

loop_
_geom_angle_atom_site_label_1
_geom_angle_atom_site_label_2
_geom_angle_atom_site_label_3
_geom_angle
_geom_angle_site_symmetry_1
C12 S1 C11 89.82(14) .
C3 C1 C2 117.8(2) 2
C3 C1 H1A 121.1 2
C2 C1 H1A 121.1 .
C1 C2 C3 121.8(2) .
C1 C2 C12 131.8(3) .
C3 C2 C12 106.3(2) .
C1 C3 C2 120.4(2) 2
C1 C3 C4 129.0(2) 2
C2 C3 C4 110.7(2) .
C5 C4 C13 114.1(2) .
C5 C4 C20 110.0(2) .
C13 C4 C20 111.8(2) .
C5 C4 C3 99.8(2) .
C13 C4 C3 110.4(2) .
C20 C4 C3 110.1(2) .
C12 C5 C6 112.4(2) .
C12 C5 C4 110.5(2) .
C6 C5 C4 137.0(2) .
C7 C6 C11 118.1(3) .
C7 C6 C5 131.6(3) .
C11 C6 C5 110.2(3) .
C8 C7 C6 119.3(3) .
C8 C7 H7A 120.4 .
C6 C7 H7A 120.4 .
C7 C8 C9 121.7(3) .
C7 C8 H8A 119.1 .
C9 C8 H8A 119.1 .
C10 C9 C8 120.9(3) .
C10 C9 H9A 119.6 .
C8 C9 H9A 119.6 .
C9 C10 C11 117.8(3) .
C9 C10 H10A 121.1 .
C11 C10 H10A 121.1 .
C10 C11 C6 122.1(3) .
C10 C11 S1 125.5(3) .
C6 C11 S1 112.5(2) .
C5 C12 C2 111.8(2) .
C5 C12 S1 114.9(2) .
C2 C12 S1 133.1(2) .
C18 C13 C14 117.1(3) .
C18 C13 C4 122.6(3) .
C14 C13 C4 120.2(2) .
C13 C14 C15 121.7(3) .
C13 C14 H14A 119.1 .
C15 C14 H14A 119.1 .
C16 C15 C14 120.5(3) .
C16 C15 H15A 119.7 .
C14 C15 H15A 119.7 .
C17 C16 C15 117.2(3) .
C17 C16 C19 121.1(3) .
C15 C16 C19 121.6(3) .
C16 C17 C18 122.2(3) .
C16 C17 H17A 118.9 .
C18 C17 H17A 118.9 .
C13 C18 C17 121.2(3) .
C13 C18 H18A 119.4 .
C17 C18 H18A 119.4 .
C16 C19 H19A 109.5 .
C16 C19 H19B 109.5 .
H19A C19 H19B 109.5 .
C16 C19 H19C 109.5 .
H19A C19 H19C 109.5 .
H19B C19 H19C 109.5 .
C21 C20 C25 115.3(3) .
C21 C20 C4 122.7(3) .
C25 C20 C4 121.9(3) .
C20 C21 C22 122.1(3) .
C20 C21 H21A 118.9 .
C22 C21 H21A 118.9 .
C23 C22 C21 121.6(4) .
C23 C22 H22A 119.2 .
C21 C22 H22A 119.2 .
C24 C23 C22 116.1(3) .
C24 C23 C26 121.8(3) .
C22 C23 C26 122.1(3) .
C23 C24 C25 122.5(3) .
C23 C24 H24A 118.7 .
C25 C24 H24A 118.7 .
C20 C25 C24 122.3(3) .
C20 C25 H25A 118.9 .
C24 C25 H25A 118.9 .
C23 C26 H26A 109.5 .
C23 C26 H26B 109.5 .
H26A C26 H26B 109.5 .
C23 C26 H26C 109.5 .
H26A C26 H26C 109.5 .
H26B C26 H26C 109.5 .

loop_
_geom_bond_atom_site_label_1
_geom_bond_atom_site_label_2
_geom_bond_distance
_geom_bond_site_symmetry_2
S1 C12 1.721(3) .
S1 C11 1.750(3) .
C1 C3 1.377(4) 2
C1 C2 1.392(3) .
C1 H1A 0.9300 .
C2 C3 1.410(4) .
C2 C12 1.456(4) .
C3 C1 1.377(4) 2
C3 C4 1.550(3) .
C4 C5 1.533(4) .
C4 C13 1.536(4) .
C4 C20 1.549(4) .
C5 C12 1.351(4) .
C5 C6 1.442(4) .
C6 C7 1.395(4) .
C6 C11 1.416(4) .
C7 C8 1.376(5) .
C7 H7A 0.9300 .
C8 C9 1.385(5) .
C8 H8A 0.9300 .
C9 C10 1.375(5) .
C9 H9A 0.9300 .
C10 C11 1.392(4) .
C10 H10A 0.9300 .
C13 C18 1.369(4) .
C13 C14 1.388(4) .
C14 C15 1.396(5) .
C14 H14A 0.9300 .
C15 C16 1.380(5) .
C15 H15A 0.9300 .
C16 C17 1.377(5) .
C16 C19 1.523(5) .
C17 C18 1.385(5) .
C17 H17A 0.9300 .
C18 H18A 0.9300 .
C19 H19A 0.9600 .
C19 H19B 0.9600 .
C19 H19C 0.9600 .
C20 C21 1.361(4) .
C20 C25 1.361(4) .
C21 C22 1.386(5) .
C21 H21A 0.9300 .
C22 C23 1.364(5) .
C22 H22A 0.9300 .
C23 C24 1.339(5) .
C23 C26 1.521(5) .
C24 C25 1.378(5) .
C24 H24A 0.9300 .
C25 H25A 0.9300 .
C26 H26A 0.9600 .
C26 H26B 0.9600 .
C26 H26C 0.9600 .
